data_4113451
loop_
_publ_author_name
'Eleuterio \'Alvarez'
'Margarita G\'omez'
'Margarita Paneque'
'Cristina M. Posadas'
'Manuel L. Poveda'
'Nuria Rend\'on'
'Laura L. Santos'
'Susana Rojas-Lima'
'Ver\'onica Salazar'
'Kurt Mereiter'
'Caridad Ruiz'

_publ_contact_author_address
;
 Dr. Margarita Paneque
 Instituto de Investigaciones Qu\'imicas, C.S.I.C-Universidad de Sevilla,
 Avd. Am\'erico Vespucio, s/n., Isla de la Cartuja, 41092 Sevilla,  Spain
;
_publ_contact_author_email paneque@iiq.csic.es
_publ_contact_author_fax '+34 954 460565'
_publ_contact_author_name 'Dr. Margarita Paneque'
_publ_contact_author_phone '+34 954 489557'
_publ_section_title
;
 Coupling of Internal Alkynes in TpMe2Ir Derivatives: Selective Oxidation
 of a Noncoordinated Double Bond of the Resulting Iridacycloheptatrienes
;
_journal_name_full 'Journal of the American Chemical Society'
_journal_page_first 1478
_journal_page_last 1479
_journal_paper_doi 10.1021/ja0290375
_journal_volume 125
_journal_year 2003
_chemical_formula_moiety 'C33 H38 B Ir N6 O9'
_chemical_formula_sum 'C33 H38 B Ir N6 O9'
_chemical_formula_weight 865.70
_chemical_name_systematic
; 
 ? 
;
_space_group_IT_number 14
_symmetry_cell_setting monoclinic
_symmetry_space_group_name_Hall '-P 2yn'
_symmetry_space_group_name_H-M 'P 1 21/n 1'
_atom_sites_solution_hydrogens geom
_atom_sites_solution_primary direct
_atom_sites_solution_secondary difmap
_audit_creation_method SHELXL-97
_cell_angle_alpha 90.00
_cell_angle_beta 95.0720(10)
_cell_angle_gamma 90.00
_cell_formula_units_Z 4
_cell_length_a 7.9871(5)
_cell_length_b 21.0604(14)
_cell_length_c 21.0566(14)
_cell_measurement_reflns_used 7770
_cell_measurement_temperature 100(2)
_cell_measurement_theta_max 24.31
_cell_measurement_theta_min 2.16
_cell_volume 3528.1(4)
_computing_cell_refinement 'SAINT+ v. 6.04 (Bruker-AXS, 2001)'
_computing_data_collection 'SMART v. 5.625 (Bruker-AXS, 2001)'
_computing_data_reduction 'SAINT+ v. 6.04 (Bruker-AXS, 2001)'
_computing_molecular_graphics 'xp program, SHELXTL v. 6.10, BRUKER, 2000'
_computing_publication_material 'XCIF program, SHELXTL v. 6.10, Bruker, 2000'
_computing_structure_refinement 'SHELXL-97 (Sheldrick, 1997)'
_computing_structure_solution 'SHELXS-97 (Sheldrick, 1990)'
_diffrn_ambient_temperature 100(2)
_diffrn_detector_area_resol_mean 8.26
_diffrn_measured_fraction_theta_full 0.999
_diffrn_measured_fraction_theta_max 0.944
_diffrn_measurement_device_type 'Bruker Smart APEX CCD system'
_diffrn_measurement_method '\w rotations with narrow frames'
_diffrn_radiation_monochromator graphite
_diffrn_radiation_source 'fine-focus sealed tube'
_diffrn_radiation_type MoK\a
_diffrn_radiation_wavelength 0.71073
_diffrn_reflns_av_R_equivalents 0.0619
_diffrn_reflns_av_sigmaI/netI 0.0690
_diffrn_reflns_limit_h_max 10
_diffrn_reflns_limit_h_min -10
_diffrn_reflns_limit_k_max 28
_diffrn_reflns_limit_k_min -28
_diffrn_reflns_limit_l_max 28
_diffrn_reflns_limit_l_min -26
_diffrn_reflns_number 40068
_diffrn_reflns_theta_full 25.00
_diffrn_reflns_theta_max 28.50
_diffrn_reflns_theta_min 2.16
_diffrn_standards_decay_% 'no decay'
_exptl_absorpt_coefficient_mu 3.846
_exptl_absorpt_correction_T_max 0.8645
_exptl_absorpt_correction_T_min 0.4823
_exptl_absorpt_correction_type multi-scan
_exptl_absorpt_process_details
; 
 SADABS v. 2.03: Area-Detector Absorption Correction.
 (1997-2001) Bruker-AXS within SAINT+ package, v. 6.04 
;
_exptl_crystal_colour red
_exptl_crystal_density_diffrn 1.630
_exptl_crystal_description plate
_exptl_crystal_F_000 1728
_exptl_crystal_size_max 0.22
_exptl_crystal_size_mid 0.17
_exptl_crystal_size_min 0.04
_refine_diff_density_max 1.397
_refine_diff_density_min -1.304
_refine_diff_density_rms 0.119
_refine_ls_extinction_method none
_refine_ls_goodness_of_fit_ref 0.919
_refine_ls_hydrogen_treatment mixed
_refine_ls_matrix_type full
_refine_ls_number_parameters 461
_refine_ls_number_reflns 8455
_refine_ls_number_restraints 0
_refine_ls_restrained_S_all 0.919
_refine_ls_R_factor_all 0.0523
_refine_ls_R_factor_gt 0.0351
_refine_ls_shift/su_max 0.001
_refine_ls_shift/su_mean 0.000
_refine_ls_structure_factor_coef Fsqd
_refine_ls_weighting_details 'calc w=1/[\s^2^(Fo^2^)+(0.0229P)^2^+0.0000P] where P=(Fo^2^+2Fc^2^)/3'
_refine_ls_weighting_scheme calc
_refine_ls_wR_factor_gt 0.0623
_refine_ls_wR_factor_ref 0.0658
_reflns_number_gt 6438
_reflns_number_total 8455
_reflns_threshold_expression >2sigma(I)
_cod_data_source_file ja0290375-3_s1_1.cif
_cod_data_source_block 7
_cod_database_code 4113451

loop_
_symmetry_equiv_pos_as_xyz
'x, y, z'
'-x+1/2, y+1/2, -z+1/2'
'-x, -y, -z'
'x-1/2, -y-1/2, z-1/2'

loop_
_atom_site_label
_atom_site_type_symbol
_atom_site_fract_x
_atom_site_fract_y
_atom_site_fract_z
_atom_site_U_iso_or_equiv
_atom_site_adp_type
_atom_site_occupancy
_atom_site_symmetry_multiplicity
_atom_site_calc_flag
_atom_site_refinement_flags
Ir1 Ir 0.517189(19) 0.147513(7) 0.229775(8) 0.02103(5) Uani 1 1 d .
O1 O 0.7910(4) 0.03582(15) 0.16504(15) 0.0482(9) Uani 1 1 d .
O2 O 0.5781(5) 0.17019(16) -0.01578(16) 0.0566(10) Uani 1 1 d .
O3 O 0.5988(4) 0.03507(14) 0.08165(16) 0.0481(9) Uani 1 1 d .
O4 O 0.8169(4) 0.13749(16) 0.03922(16) 0.0543(10) Uani 1 1 d .
O5 O 0.8791(4) 0.28447(16) 0.27423(16) 0.0516(9) Uani 1 1 d .
O6 O 0.7880(5) 0.34606(17) 0.12811(17) 0.0659(11) Uani 1 1 d .
O7 O 0.6825(4) 0.25557(16) 0.33656(15) 0.0478(9) Uani 1 1 d .
O8 O 0.6465(4) 0.36954(14) 0.21292(17) 0.0497(9) Uani 1 1 d .
O9 O 0.3178(3) 0.18805(13) 0.17645(13) 0.0283(7) Uani 1 1 d .
N11 N 0.3859(4) 0.05896(15) 0.23328(16) 0.0259(8) Uani 1 1 d .
N12 N 0.3995(4) 0.02698(15) 0.29102(16) 0.0276(8) Uani 1 1 d .
N21 N 0.7133(4) 0.10867(15) 0.28564(15) 0.0219(7) Uani 1 1 d .
N22 N 0.6771(4) 0.07331(15) 0.33770(16) 0.0266(8) Uani 1 1 d .
N31 N 0.3978(4) 0.16880(15) 0.31498(16) 0.0242(8) Uani 1 1 d .
N32 N 0.4064(4) 0.12282(16) 0.36162(16) 0.0278(8) Uani 1 1 d .
C1 C 0.6801(5) 0.0630(2) 0.1332(2) 0.0310(10) Uani 1 1 d .
C2 C 0.6094(5) 0.12893(19) 0.14554(19) 0.0232(9) Uani 1 1 d .
C3 C 0.5991(5) 0.1718(2) 0.0988(2) 0.0282(10) Uani 1 1 d .
C4 C 0.6573(6) 0.1605(2) 0.0347(2) 0.0378(12) Uani 1 1 d .
C5 C 0.6533(7) -0.0292(2) 0.0693(3) 0.077(2) Uani 1 1 d .
H5A H 0.5883 -0.0458 0.0312 0.116 Uiso 1 1 calc R
H5B H 0.6351 -0.0563 0.1059 0.116 Uiso 1 1 calc R
H5C H 0.7730 -0.0290 0.0624 0.116 Uiso 1 1 calc R
C6 C 0.8827(8) 0.1204(3) -0.0210(3) 0.087(2) Uani 1 1 d .
H6A H 0.9979 0.1046 -0.0127 0.131 Uiso 1 1 calc R
H6B H 0.8823 0.1579 -0.0486 0.131 Uiso 1 1 calc R
H6C H 0.8120 0.0873 -0.0422 0.131 Uiso 1 1 calc R
C7 C 0.7425(5) 0.26065(19) 0.2798(2) 0.0297(10) Uani 1 1 d .
C8 C 0.6304(5) 0.23306(18) 0.22592(19) 0.0225(9) Uani 1 1 d .
C9 C 0.6133(5) 0.26721(19) 0.1720(2) 0.0269(10) Uani 1 1 d .
C10 C 0.6923(6) 0.3311(2) 0.1669(2) 0.0386(12) Uani 1 1 d .
C11 C 0.7885(7) 0.2815(3) 0.3896(2) 0.0707(18) Uani 1 1 d .
H11A H 0.7341 0.2755 0.4291 0.106 Uiso 1 1 calc R
H11B H 0.8061 0.3269 0.3826 0.106 Uiso 1 1 calc R
H11C H 0.8972 0.2596 0.3931 0.106 Uiso 1 1 calc R
C12 C 0.7486(8) 0.4265(2) 0.2259(3) 0.082(2) Uani 1 1 d .
H12A H 0.7041 0.4508 0.2604 0.122 Uiso 1 1 calc R
H12B H 0.7451 0.4528 0.1874 0.122 Uiso 1 1 calc R
H12C H 0.8650 0.4142 0.2387 0.122 Uiso 1 1 calc R
C13 C 0.3046(5) -0.0266(2) 0.2859(2) 0.0360(11) Uani 1 1 d .
C14 C 0.2294(6) -0.0290(2) 0.2245(2) 0.0403(12) Uani 1 1 d .
H14 H 0.1562 -0.0613 0.2070 0.048 Uiso 1 1 calc R
C15 C 0.2812(5) 0.0250(2) 0.1926(2) 0.0310(10) Uani 1 1 d .
C16 C 0.2907(6) -0.0721(2) 0.3398(3) 0.0551(15) Uani 1 1 d .
H16A H 0.4013 -0.0907 0.3523 0.083 Uiso 1 1 calc R
H16B H 0.2113 -0.1060 0.3262 0.083 Uiso 1 1 calc R
H16C H 0.2504 -0.0496 0.3762 0.083 Uiso 1 1 calc R
C17 C 0.2282(5) 0.0458(2) 0.1264(2) 0.0408(12) Uani 1 1 d .
H17A H 0.2801 0.0869 0.1183 0.061 Uiso 1 1 calc R
H17B H 0.1056 0.0500 0.1210 0.061 Uiso 1 1 calc R
H17C H 0.2642 0.0142 0.0962 0.061 Uiso 1 1 calc R
C23 C 0.8241(5) 0.0561(2) 0.3706(2) 0.0358(11) Uani 1 1 d .
C24 C 0.9508(6) 0.0799(2) 0.3391(2) 0.0391(12) Uani 1 1 d .
H24 H 1.0674 0.0749 0.3514 0.047 Uiso 1 1 calc R
C25 C 0.8815(5) 0.1130(2) 0.2859(2) 0.0280(10) Uani 1 1 d .
C26 C 0.8302(6) 0.0160(2) 0.4298(2) 0.0562(15) Uani 1 1 d .
H26A H 0.7720 0.0380 0.4624 0.084 Uiso 1 1 calc R
H26B H 0.9475 0.0085 0.4457 0.084 Uiso 1 1 calc R
H26C H 0.7749 -0.0248 0.4197 0.084 Uiso 1 1 calc R
C27 C 0.9752(5) 0.14473(19) 0.23612(19) 0.0287(10) Uani 1 1 d .
H27A H 1.0510 0.1140 0.2185 0.043 Uiso 1 1 calc R
H27B H 1.0409 0.1802 0.2554 0.043 Uiso 1 1 calc R
H27C H 0.8951 0.1607 0.2019 0.043 Uiso 1 1 calc R
C33 C 0.3315(5) 0.1454(2) 0.4132(2) 0.0357(11) Uani 1 1 d .
C34 C 0.2775(5) 0.2061(2) 0.3985(2) 0.0377(12) Uani 1 1 d .
H34 H 0.2213 0.2338 0.4252 0.045 Uiso 1 1 calc R
C35 C 0.3203(5) 0.2194(2) 0.3369(2) 0.0285(10) Uani 1 1 d .
C36 C 0.3176(6) 0.1053(2) 0.4716(2) 0.0464(13) Uani 1 1 d .
H36A H 0.2433 0.0691 0.4608 0.070 Uiso 1 1 calc R
H36B H 0.2712 0.1309 0.5048 0.070 Uiso 1 1 calc R
H36C H 0.4293 0.0897 0.4874 0.070 Uiso 1 1 calc R
C37 C 0.2901(5) 0.28009(19) 0.3004(2) 0.0362(11) Uani 1 1 d .
H37A H 0.3954 0.2945 0.2846 0.054 Uiso 1 1 calc R
H37B H 0.2491 0.3126 0.3286 0.054 Uiso 1 1 calc R
H37C H 0.2060 0.2729 0.2644 0.054 Uiso 1 1 calc R
C41 C 0.3397(5) 0.22425(19) 0.1305(2) 0.0313(10) Uani 1 1 d .
C42 C 0.5178(5) 0.23742(19) 0.1113(2) 0.0289(10) Uani 1 1 d .
C43 C 0.5154(6) 0.2811(2) 0.0550(2) 0.0403(12) Uani 1 1 d .
H43 H 0.6188 0.2898 0.0377 0.048 Uiso 1 1 calc R
C44 C 0.3767(7) 0.3082(2) 0.0281(2) 0.0528(15) Uani 1 1 d .
H44 H 0.3844 0.3372 -0.0061 0.063 Uiso 1 1 calc R
C45 C 0.2136(7) 0.2942(3) 0.0501(3) 0.0602(16) Uani 1 1 d .
H45 H 0.1171 0.3144 0.0296 0.072 Uiso 1 1 calc R
C46 C 0.1938(6) 0.2542(2) 0.0979(2) 0.0454(13) Uani 1 1 d .
H46 H 0.0847 0.2454 0.1103 0.054 Uiso 1 1 calc R
B1 B 0.4926(6) 0.0590(2) 0.3500(2) 0.0276(11) Uani 1 1 d .
H1 H 0.492(4) 0.0292(15) 0.3903(16) 0.015(9) Uiso 1 1 d .

loop_
_atom_site_aniso_label
_atom_site_aniso_U_11
_atom_site_aniso_U_22
_atom_site_aniso_U_33
_atom_site_aniso_U_23
_atom_site_aniso_U_13
_atom_site_aniso_U_12
Ir1 0.02019(8) 0.02083(8) 0.02223(9) 0.00164(8) 0.00286(6) -0.00089(7)
O1 0.057(2) 0.040(2) 0.046(2) -0.0015(17) -0.0070(18) 0.0169(17)
O2 0.080(3) 0.062(2) 0.026(2) -0.0015(17) -0.0033(19) 0.009(2)
O3 0.059(2) 0.035(2) 0.048(2) -0.0155(17) -0.0100(18) 0.0093(17)
O4 0.054(2) 0.069(3) 0.042(2) 0.0035(19) 0.0193(18) 0.0182(19)
O5 0.037(2) 0.066(2) 0.050(2) -0.0053(19) -0.0021(17) -0.0194(18)
O6 0.092(3) 0.062(3) 0.046(2) -0.001(2) 0.019(2) -0.040(2)
O7 0.048(2) 0.062(2) 0.033(2) -0.0067(17) -0.0011(17) -0.0186(18)
O8 0.066(2) 0.0217(18) 0.062(2) -0.0086(16) 0.0098(19) -0.0067(16)
O9 0.0258(16) 0.0291(17) 0.0293(18) 0.0004(14) -0.0017(13) 0.0036(13)
N11 0.0267(19) 0.0225(19) 0.029(2) -0.0023(16) 0.0053(16) -0.0045(15)
N12 0.029(2) 0.0225(19) 0.031(2) 0.0035(16) 0.0047(16) -0.0037(15)
N21 0.0227(18) 0.0232(18) 0.0200(19) 0.0036(15) 0.0026(15) 0.0004(14)
N22 0.027(2) 0.027(2) 0.025(2) 0.0074(16) -0.0011(16) -0.0019(15)
N31 0.0225(19) 0.0188(18) 0.033(2) -0.0009(15) 0.0097(16) 0.0074(14)
N32 0.029(2) 0.027(2) 0.028(2) -0.0044(16) 0.0047(16) -0.0010(16)
C1 0.030(3) 0.034(3) 0.031(3) -0.003(2) 0.008(2) -0.001(2)
C2 0.022(2) 0.029(2) 0.019(2) 0.0011(18) 0.0024(17) -0.0063(17)
C3 0.029(2) 0.029(2) 0.026(2) -0.002(2) 0.0023(19) -0.0015(19)
C4 0.047(3) 0.032(3) 0.034(3) 0.001(2) 0.004(2) 0.001(2)
C5 0.100(5) 0.039(3) 0.089(5) -0.034(3) -0.011(4) 0.015(3)
C6 0.104(5) 0.100(5) 0.065(4) 0.008(4) 0.051(4) 0.039(4)
C7 0.033(3) 0.023(2) 0.033(3) 0.002(2) 0.004(2) 0.0021(19)
C8 0.022(2) 0.024(2) 0.022(2) -0.0030(18) 0.0065(17) 0.0015(17)
C9 0.029(2) 0.021(2) 0.031(3) 0.0000(19) 0.0042(19) -0.0022(18)
C10 0.050(3) 0.032(3) 0.034(3) 0.003(2) 0.001(2) -0.004(2)
C11 0.084(5) 0.089(5) 0.036(3) -0.016(3) -0.011(3) -0.023(4)
C12 0.128(6) 0.034(3) 0.082(5) -0.013(3) 0.003(4) -0.030(4)
C13 0.033(3) 0.025(3) 0.051(3) 0.001(2) 0.006(2) -0.002(2)
C14 0.039(3) 0.028(3) 0.054(3) -0.007(2) 0.003(2) -0.010(2)
C15 0.027(2) 0.029(2) 0.037(3) -0.004(2) 0.004(2) -0.0008(19)
C16 0.060(4) 0.031(3) 0.075(4) 0.015(3) 0.007(3) -0.013(3)
C17 0.035(3) 0.044(3) 0.041(3) -0.013(2) -0.007(2) -0.006(2)
C23 0.033(3) 0.041(3) 0.033(3) 0.011(2) -0.008(2) -0.002(2)
C24 0.026(3) 0.042(3) 0.048(3) 0.009(2) -0.002(2) 0.002(2)
C25 0.020(2) 0.034(3) 0.030(3) -0.004(2) 0.0009(19) -0.0017(19)
C26 0.050(3) 0.072(4) 0.045(3) 0.031(3) -0.008(3) -0.001(3)
C27 0.027(2) 0.026(2) 0.034(3) 0.002(2) 0.0071(19) -0.0002(19)
C33 0.037(3) 0.041(3) 0.031(3) -0.007(2) 0.016(2) -0.009(2)
C34 0.041(3) 0.037(3) 0.037(3) -0.014(2) 0.018(2) -0.009(2)
C35 0.022(2) 0.028(2) 0.035(3) -0.005(2) 0.006(2) -0.0030(18)
C36 0.065(4) 0.044(3) 0.033(3) -0.002(2) 0.017(3) -0.006(3)
C37 0.033(3) 0.029(3) 0.047(3) -0.004(2) 0.005(2) 0.002(2)
C41 0.040(3) 0.023(2) 0.030(3) -0.004(2) -0.005(2) 0.003(2)
C42 0.036(3) 0.025(2) 0.026(2) 0.0038(19) 0.003(2) 0.0013(19)
C43 0.058(3) 0.030(3) 0.033(3) 0.005(2) 0.003(2) -0.003(2)
C44 0.070(4) 0.038(3) 0.048(4) 0.014(3) -0.010(3) 0.007(3)
C45 0.066(4) 0.057(4) 0.054(4) 0.009(3) -0.013(3) 0.021(3)
C46 0.046(3) 0.045(3) 0.043(3) 0.006(3) -0.013(2) 0.008(2)
B1 0.030(3) 0.027(3) 0.026(3) 0.006(2) 0.005(2) -0.003(2)

loop_
_atom_type_symbol
_atom_type_description
_atom_type_scat_dispersion_real
_atom_type_scat_dispersion_imag
_atom_type_scat_source
Ir Ir -1.4442 7.9887 'International Tables Vol C Tables 4.2.6.8 and 6.1.1.4'
C C 0.0033 0.0016 'International Tables Vol C Tables 4.2.6.8 and 6.1.1.4'
O O 0.0106 0.0060 'International Tables Vol C Tables 4.2.6.8 and 6.1.1.4'
N N 0.0061 0.0033 'International Tables Vol C Tables 4.2.6.8 and 6.1.1.4'
B B 0.0013 0.0007 'International Tables Vol C Tables 4.2.6.8 and 6.1.1.4'
H H 0.0000 0.0000 'International Tables Vol C Tables 4.2.6.8 and 6.1.1.4'

loop_
_geom_angle_atom_site_label_1
_geom_angle_atom_site_label_2
_geom_angle_atom_site_label_3
_geom_angle
C2 Ir1 C8 86.46(15)
C2 Ir1 N21 96.16(14)
C8 Ir1 N21 93.27(14)
C2 Ir1 O9 85.75(14)
C8 Ir1 O9 86.30(13)
N21 Ir1 O9 178.02(12)
C2 Ir1 N11 94.54(14)
C8 Ir1 N11 177.31(14)
N21 Ir1 N11 89.10(12)
O9 Ir1 N11 91.29(12)
C2 Ir1 N31 174.97(14)
C8 Ir1 N31 94.62(14)
N21 Ir1 N31 88.69(12)
O9 Ir1 N31 89.42(12)
N11 Ir1 N31 84.17(12)
C1 O3 C5 114.9(4)
C4 O4 C6 115.8(4)
C7 O7 C11 115.5(4)
C10 O8 C12 116.6(4)
C41 O9 Ir1 121.3(3)
C15 N11 N12 107.2(3)
C15 N11 Ir1 135.8(3)
N12 N11 Ir1 116.9(2)
C13 N12 N11 109.5(3)
C13 N12 B1 130.7(4)
N11 N12 B1 119.2(3)
C25 N21 N22 108.3(3)
C25 N21 Ir1 133.5(3)
N22 N21 Ir1 118.0(2)
C23 N22 N21 108.5(3)
C23 N22 B1 131.0(4)
N21 N22 B1 120.6(3)
C35 N31 N32 108.1(3)
C35 N31 Ir1 135.0(3)
N32 N31 Ir1 116.8(2)
C33 N32 N31 108.9(3)
C33 N32 B1 131.4(4)
N31 N32 B1 119.7(3)
O1 C1 O3 121.1(4)
O1 C1 C2 126.9(4)
O3 C1 C2 112.0(4)
C3 C2 C1 119.3(4)
C3 C2 Ir1 120.9(3)
C1 C2 Ir1 119.6(3)
C2 C3 C4 124.0(4)
C2 C3 C42 118.4(4)
C4 C3 C42 117.6(4)
O2 C4 O4 122.5(5)
O2 C4 C3 126.3(5)
O4 C4 C3 111.2(4)
O3 C5 H5A 109.5
O3 C5 H5B 109.5
H5A C5 H5B 109.5
O3 C5 H5C 109.5
H5A C5 H5C 109.5
H5B C5 H5C 109.5
O4 C6 H6A 109.5
O4 C6 H6B 109.5
H6A C6 H6B 109.5
O4 C6 H6C 109.5
H6A C6 H6C 109.5
H6B C6 H6C 109.5
O5 C7 O7 121.2(4)
O5 C7 C8 124.6(4)
O7 C7 C8 114.2(4)
C9 C8 C7 116.2(4)
C9 C8 Ir1 120.0(3)
C7 C8 Ir1 123.7(3)
C8 C9 C10 122.1(4)
C8 C9 C42 118.9(4)
C10 C9 C42 118.9(4)
O6 C10 O8 124.1(4)
O6 C10 C9 125.4(5)
O8 C10 C9 110.5(4)
O7 C11 H11A 109.5
O7 C11 H11B 109.5
H11A C11 H11B 109.5
O7 C11 H11C 109.5
H11A C11 H11C 109.5
H11B C11 H11C 109.5
O8 C12 H12A 109.5
O8 C12 H12B 109.5
H12A C12 H12B 109.5
O8 C12 H12C 109.5
H12A C12 H12C 109.5
H12B C12 H12C 109.5
N12 C13 C14 107.4(4)
N12 C13 C16 123.4(4)
C14 C13 C16 129.2(4)
C13 C14 C15 107.3(4)
C13 C14 H14 126.4
C15 C14 H14 126.4
N11 C15 C14 108.6(4)
N11 C15 C17 123.3(4)
C14 C15 C17 128.1(4)
C13 C16 H16A 109.5
C13 C16 H16B 109.5
H16A C16 H16B 109.5
C13 C16 H16C 109.5
H16A C16 H16C 109.5
H16B C16 H16C 109.5
C15 C17 H17A 109.5
C15 C17 H17B 109.5
H17A C17 H17B 109.5
C15 C17 H17C 109.5
H17A C17 H17C 109.5
H17B C17 H17C 109.5
C24 C23 N22 107.6(4)
C24 C23 C26 130.0(4)
N22 C23 C26 122.4(4)
C23 C24 C25 108.5(4)
C23 C24 H24 125.7
C25 C24 H24 125.7
N21 C25 C24 107.1(4)
N21 C25 C27 126.0(4)
C24 C25 C27 126.8(4)
C23 C26 H26A 109.5
C23 C26 H26B 109.5
H26A C26 H26B 109.5
C23 C26 H26C 109.5
H26A C26 H26C 109.5
H26B C26 H26C 109.5
C25 C27 H27A 109.5
C25 C27 H27B 109.5
H27A C27 H27B 109.5
C25 C27 H27C 109.5
H27A C27 H27C 109.5
H27B C27 H27C 109.5
N32 C33 C34 107.1(4)
N32 C33 C36 121.5(4)
C34 C33 C36 131.5(4)
C33 C34 C35 107.4(4)
C33 C34 H34 126.3
C35 C34 H34 126.3
N31 C35 C34 108.6(4)
N31 C35 C37 124.2(4)
C34 C35 C37 127.2(4)
C33 C36 H36A 109.5
C33 C36 H36B 109.5
H36A C36 H36B 109.5
C33 C36 H36C 109.5
H36A C36 H36C 109.5
H36B C36 H36C 109.5
C35 C37 H37A 109.5
C35 C37 H37B 109.5
H37A C37 H37B 109.5
C35 C37 H37C 109.5
H37A C37 H37C 109.5
H37B C37 H37C 109.5
O9 C41 C46 118.0(4)
O9 C41 C42 120.5(4)
C46 C41 C42 121.5(4)
C43 C42 C41 111.8(4)
C43 C42 C9 111.8(3)
C41 C42 C9 104.7(3)
C43 C42 C3 112.7(4)
C41 C42 C3 107.0(3)
C9 C42 C3 108.3(3)
C44 C43 C42 123.6(5)
C44 C43 H43 118.2
C42 C43 H43 118.2
C43 C44 C45 121.0(5)
C43 C44 H44 119.5
C45 C44 H44 119.5
C46 C45 C44 122.7(5)
C46 C45 H45 118.7
C44 C45 H45 118.7
C45 C46 C41 119.4(5)
C45 C46 H46 120.3
C41 C46 H46 120.3
N32 B1 N12 108.6(4)
N32 B1 N22 107.6(3)
N12 B1 N22 110.3(4)
N32 B1 H1 111.1(18)
N12 B1 H1 110.6(18)
N22 B1 H1 108.6(18)

loop_
_geom_bond_atom_site_label_1
_geom_bond_atom_site_label_2
_geom_bond_distance
Ir1 C2 2.018(4)
Ir1 C8 2.020(4)
Ir1 N21 2.045(3)
Ir1 O9 2.052(3)
Ir1 N11 2.144(3)
Ir1 N31 2.152(3)
O1 C1 1.207(5)
O2 C4 1.206(5)
O3 C1 1.350(5)
O3 C5 1.453(5)
O4 C4 1.359(5)
O4 C6 1.460(6)
O5 C7 1.216(5)
O6 C10 1.209(5)
O7 C7 1.331(5)
O7 C11 1.448(5)
O8 C10 1.338(5)
O8 C12 1.463(5)
O9 C41 1.256(5)
N11 C15 1.348(5)
N11 N12 1.386(4)
N12 C13 1.358(5)
N12 B1 1.545(6)
N21 C25 1.346(5)
N21 N22 1.377(4)
N22 C23 1.358(5)
N22 B1 1.548(6)
N31 C35 1.335(5)
N31 N32 1.377(4)
N32 C33 1.371(5)
N32 B1 1.539(6)
C1 C2 1.529(6)
C2 C3 1.332(5)
C3 C4 1.485(6)
C3 C42 1.560(5)
C5 H5A 0.9800
C5 H5B 0.9800
C5 H5C 0.9800
C6 H6A 0.9800
C6 H6B 0.9800
C6 H6C 0.9800
C7 C8 1.499(6)
C8 C9 1.341(5)
C9 C10 1.493(6)
C9 C42 1.560(6)
C11 H11A 0.9800
C11 H11B 0.9800
C11 H11C 0.9800
C12 H12A 0.9800
C12 H12B 0.9800
C12 H12C 0.9800
C13 C14 1.377(6)
C13 C16 1.498(6)
C14 C15 1.402(6)
C14 H14 0.9500
C15 C17 1.487(6)
C16 H16A 0.9800
C16 H16B 0.9800
C16 H16C 0.9800
C17 H17A 0.9800
C17 H17B 0.9800
C17 H17C 0.9800
C23 C24 1.353(6)
C23 C26 1.504(6)
C24 C25 1.393(6)
C24 H24 0.9500
C25 C27 1.498(5)
C26 H26A 0.9800
C26 H26B 0.9800
C26 H26C 0.9800
C27 H27A 0.9800
C27 H27B 0.9800
C27 H27C 0.9800
C33 C34 1.375(6)
C33 C36 1.504(6)
C34 C35 1.399(6)
C34 H34 0.9500
C35 C37 1.499(6)
C36 H36A 0.9800
C36 H36B 0.9800
C36 H36C 0.9800
C37 H37A 0.9800
C37 H37B 0.9800
C37 H37C 0.9800
C41 C46 1.445(6)
C41 C42 1.538(6)
C42 C43 1.499(6)
C43 C44 1.328(6)
C43 H43 0.9500
C44 C45 1.451(7)
C44 H44 0.9500
C45 C46 1.332(6)
C45 H45 0.9500
C46 H46 0.9500
B1 H1 1.05(3)

loop_
_geom_torsion_atom_site_label_1
_geom_torsion_atom_site_label_2
_geom_torsion_atom_site_label_3
_geom_torsion_atom_site_label_4
_geom_torsion
C2 Ir1 O9 C41 -44.6(3)
C8 Ir1 O9 C41 42.2(3)
N21 Ir1 O9 C41 120(3)
N11 Ir1 O9 C41 -139.0(3)
N31 Ir1 O9 C41 136.8(3)
C2 Ir1 N11 C15 -48.1(4)
C8 Ir1 N11 C15 64(3)
N21 Ir1 N11 C15 -144.3(4)
O9 Ir1 N11 C15 37.7(4)
N31 Ir1 N11 C15 127.0(4)
C2 Ir1 N11 N12 135.6(3)
C8 Ir1 N11 N12 -113(3)
N21 Ir1 N11 N12 39.4(3)
O9 Ir1 N11 N12 -138.6(3)
N31 Ir1 N11 N12 -49.3(3)
C15 N11 N12 C13 0.4(4)
Ir1 N11 N12 C13 177.7(3)
C15 N11 N12 B1 -171.8(3)
Ir1 N11 N12 B1 5.5(4)
C2 Ir1 N21 C25 46.1(4)
C8 Ir1 N21 C25 -40.6(4)
O9 Ir1 N21 C25 -118(3)
N11 Ir1 N21 C25 140.6(4)
N31 Ir1 N21 C25 -135.2(4)
C2 Ir1 N21 N22 -139.1(3)
C8 Ir1 N21 N22 134.1(3)
O9 Ir1 N21 N22 57(3)
N11 Ir1 N21 N22 -44.6(3)
N31 Ir1 N21 N22 39.6(3)
C25 N21 N22 C23 0.5(4)
Ir1 N21 N22 C23 -175.6(3)
C25 N21 N22 B1 -179.1(4)
Ir1 N21 N22 B1 4.9(5)
C2 Ir1 N31 C35 -61.3(17)
C8 Ir1 N31 C35 40.9(4)
N21 Ir1 N31 C35 134.1(4)
O9 Ir1 N31 C35 -45.3(4)
N11 Ir1 N31 C35 -136.6(4)
C2 Ir1 N31 N32 123.1(15)
C8 Ir1 N31 N32 -134.6(3)
N21 Ir1 N31 N32 -41.5(3)
O9 Ir1 N31 N32 139.1(3)
N11 Ir1 N31 N32 47.8(3)
C35 N31 N32 C33 0.4(4)
Ir1 N31 N32 C33 177.2(3)
C35 N31 N32 B1 -179.0(3)
Ir1 N31 N32 B1 -2.3(4)
C5 O3 C1 O1 1.3(6)
C5 O3 C1 C2 -176.7(4)
O1 C1 C2 C3 128.3(5)
O3 C1 C2 C3 -53.9(5)
O1 C1 C2 Ir1 -56.4(6)
O3 C1 C2 Ir1 121.4(3)
C8 Ir1 C2 C3 -45.2(3)
N21 Ir1 C2 C3 -138.1(3)
O9 Ir1 C2 C3 41.3(3)
N11 Ir1 C2 C3 132.3(3)
N31 Ir1 C2 C3 57.3(17)
C8 Ir1 C2 C1 139.5(3)
N21 Ir1 C2 C1 46.6(3)
O9 Ir1 C2 C1 -133.9(3)
N11 Ir1 C2 C1 -43.0(3)
N31 Ir1 C2 C1 -117.9(15)
C1 C2 C3 C4 -2.0(6)
Ir1 C2 C3 C4 -177.3(3)
C1 C2 C3 C42 176.8(3)
Ir1 C2 C3 C42 1.5(5)
C6 O4 C4 O2 -4.6(7)
C6 O4 C4 C3 175.8(4)
C2 C3 C4 O2 129.9(5)
C42 C3 C4 O2 -48.9(6)
C2 C3 C4 O4 -50.5(6)
C42 C3 C4 O4 130.7(4)
C11 O7 C7 O5 1.4(6)
C11 O7 C7 C8 179.6(4)
O5 C7 C8 C9 -44.2(6)
O7 C7 C8 C9 137.7(4)
O5 C7 C8 Ir1 132.8(4)
O7 C7 C8 Ir1 -45.4(5)
C2 Ir1 C8 C9 46.8(3)
N21 Ir1 C8 C9 142.8(3)
O9 Ir1 C8 C9 -39.2(3)
N11 Ir1 C8 C9 -65(3)
N31 Ir1 C8 C9 -128.3(3)
C2 Ir1 C8 C7 -130.1(3)
N21 Ir1 C8 C7 -34.1(3)
O9 Ir1 C8 C7 144.0(3)
N11 Ir1 C8 C7 118(3)
N31 Ir1 C8 C7 54.9(3)
C7 C8 C9 C10 -3.8(6)
Ir1 C8 C9 C10 179.1(3)
C7 C8 C9 C42 172.1(3)
Ir1 C8 C9 C42 -4.9(5)
C12 O8 C10 O6 -15.2(7)
C12 O8 C10 C9 163.0(4)
C8 C9 C10 O6 123.6(5)
C42 C9 C10 O6 -52.4(7)
C8 C9 C10 O8 -54.5(6)
C42 C9 C10 O8 129.5(4)
N11 N12 C13 C14 -0.1(5)
B1 N12 C13 C14 170.9(4)
N11 N12 C13 C16 -179.8(4)
B1 N12 C13 C16 -8.8(7)
N12 C13 C14 C15 -0.3(5)
C16 C13 C14 C15 179.4(5)
N12 N11 C15 C14 -0.6(5)
Ir1 N11 C15 C14 -177.2(3)
N12 N11 C15 C17 176.9(4)
Ir1 N11 C15 C17 0.3(7)
C13 C14 C15 N11 0.6(5)
C13 C14 C15 C17 -176.8(4)
N21 N22 C23 C24 -0.5(5)
B1 N22 C23 C24 179.0(4)
N21 N22 C23 C26 -178.9(4)
B1 N22 C23 C26 0.5(7)
N22 C23 C24 C25 0.4(5)
C26 C23 C24 C25 178.6(5)
N22 N21 C25 C24 -0.2(5)
Ir1 N21 C25 C24 174.9(3)
N22 N21 C25 C27 177.0(4)
Ir1 N21 C25 C27 -7.9(6)
C23 C24 C25 N21 -0.1(5)
C23 C24 C25 C27 -177.3(4)
N31 N32 C33 C34 -0.5(5)
B1 N32 C33 C34 178.9(4)
N31 N32 C33 C36 178.6(4)
B1 N32 C33 C36 -2.0(7)
N32 C33 C34 C35 0.4(5)
C36 C33 C34 C35 -178.6(5)
N32 N31 C35 C34 -0.2(4)
Ir1 N31 C35 C34 -176.1(3)
N32 N31 C35 C37 178.6(4)
Ir1 N31 C35 C37 2.7(6)
C33 C34 C35 N31 -0.1(5)
C33 C34 C35 C37 -178.9(4)
Ir1 O9 C41 C46 -176.1(3)
Ir1 O9 C41 C42 2.2(5)
O9 C41 C42 C43 179.3(4)
C46 C41 C42 C43 -2.5(6)
O9 C41 C42 C9 -59.5(5)
C46 C41 C42 C9 118.8(4)
O9 C41 C42 C3 55.4(5)
C46 C41 C42 C3 -126.4(4)
C8 C9 C42 C43 -178.1(4)
C10 C9 C42 C43 -2.0(5)
C8 C9 C42 C41 60.6(5)
C10 C9 C42 C41 -123.3(4)
C8 C9 C42 C3 -53.3(5)
C10 C9 C42 C3 122.8(4)
C2 C3 C42 C43 179.6(4)
C4 C3 C42 C43 -1.5(5)
C2 C3 C42 C41 -57.1(5)
C4 C3 C42 C41 121.8(4)
C2 C3 C42 C9 55.3(5)
C4 C3 C42 C9 -125.8(4)
C41 C42 C43 C44 4.2(6)
C9 C42 C43 C44 -112.8(5)
C3 C42 C43 C44 124.9(5)
C42 C43 C44 C45 -3.3(8)
C43 C44 C45 C46 0.2(9)
C44 C45 C46 C41 1.5(8)
O9 C41 C46 C45 178.2(5)
C42 C41 C46 C45 -0.1(7)
C33 N32 B1 N12 120.9(5)
N31 N32 B1 N12 -59.8(5)
C33 N32 B1 N22 -119.7(5)
N31 N32 B1 N22 59.7(5)
C13 N12 B1 N32 -112.6(5)
N11 N12 B1 N32 57.7(5)
C13 N12 B1 N22 129.7(4)
N11 N12 B1 N22 -60.0(5)
C23 N22 B1 N32 117.5(5)
N21 N22 B1 N32 -63.1(5)
C23 N22 B1 N12 -124.2(5)
N21 N22 B1 N12 55.2(5)
